data_2310828
loop_
_publ_author_name
'Decian, A.'
'Fischer, J.'
'Weiss, R.'

_publ_section_title
;
 Structure Cristalline de l'Heptafluorotitanate de Cuivre et d'Ammonium
 Tetrahydrate N H4 Cu Ti F7 (H2 O)4
;
_journal_name_full 'Acta Crystallographica (1,1948-23,1967)'
_journal_page_first 340
_journal_page_last 343
_journal_volume 22
_journal_year 1967
_chemical_formula_sum 'Cu F7 H12 N O4 Ti'
_chemical_name_systematic 'N H4 Cu Ti F7 (H2 O)4'
_space_group_IT_number 85
_symmetry_space_group_name_Hall '-P 4a'
_symmetry_space_group_name_H-M 'P 4/n :2'
_cell_angle_alpha 90
_cell_angle_beta 90
_cell_angle_gamma 90
_cell_formula_units_Z 2
_cell_length_a 7.671
_cell_length_b 7.671
_cell_length_c 8.271
_cell_volume 486.701
_citation_journal_id_ASTM ACCRA9
_cod_data_source_file Decian_ACCRA9_1967_1034.cif
_cod_data_source_block H12Cu1F7N1O4Ti1
_cod_original_cell_volume 486.7007
_cod_original_formula_sum 'H12 Cu1 F7 N1 O4 Ti1'
_cod_database_code 2310828

loop_
_symmetry_equiv_pos_as_xyz
x,y,z
-y+1/2,x,z
-x+1/2,-y+1/2,z
y,-x+1/2,z
-x,-y,-z
y-1/2,-x,-z
x-1/2,y-1/2,-z
-y,x-1/2,-z

loop_
_atom_site_label
_atom_site_type_symbol
_atom_site_fract_x
_atom_site_fract_y
_atom_site_fract_z
_atom_site_occupancy
_atom_site_U_iso_or_equiv
O1 O-2 0.3285 0.491 0.672 1 0.0
N1 N-3 0.25 0.75 0 1 0.0
F4 F-1 0.25 0.75 0.5 1 0.0
F2 F-1 0.25 0.25 0.938 1 0.0
F1 F-1 0.25 0.25 0.398 1 0.0
Cu1 Cu+2 0.25 0.25 0.6696 1 0.0
F3 F-1 0.3647 0.4603 0.171 1 0.0
Ti1 Ti+4 0.25 0.25 0.1696 1 0.0
